data_7704367
loop_
_publ_author_name
'Gu, Jin-Zhong'
'Wan, Shi-Mao'
'Kirillova, Marina V.'
'Kirillov, Alexander M.'

_publ_section_title
;
 H-Bonded and metal(ii)-organic architectures assembled from an unexplored
 aromatic tricarboxylic acid: structural variety and functional
 properties.
;
_journal_issue 21
_journal_name_full 'Dalton transactions (Cambridge, England : 2003)'
_journal_page_first 7197
_journal_page_last 7209
_journal_paper_doi 10.1039/d0dt01261k
_journal_volume 49
_journal_year 2020
_chemical_formula_sum 'C30 H25 Co N3 O9'
_chemical_formula_weight 630.46
_space_group_crystal_system triclinic
_space_group_IT_number 2
_space_group_name_Hall '-P 1'
_space_group_name_H-M_alt 'P -1'
_atom_sites_solution_hydrogens mixed
_audit_creation_method SHELXL-2014/7
_audit_update_record
;
2020-02-17 deposited with the CCDC.	2020-05-11 downloaded from the CCDC.
;
_cell_angle_alpha 91.236(10)
_cell_angle_beta 91.092(8)
_cell_angle_gamma 105.276(10)
_cell_formula_units_Z 2
_cell_length_a 6.9985(6)
_cell_length_b 9.2423(13)
_cell_length_c 21.235(2)
_cell_measurement_reflns_used 8358
_cell_measurement_temperature 293(2)
_cell_measurement_theta_max 25.049
_cell_measurement_theta_min 3.27
_cell_volume 1324.3(3)
_computing_cell_refinement 'Bruker SAINT'
_computing_data_collection 'Bruker APEX2'
_computing_data_reduction 'Bruker SAINT'
_computing_molecular_graphics 'Bruker SHELXTL'
_computing_publication_material 'Bruker SHELXTL'
_computing_structure_refinement 'SHELXL-2014/7 (Sheldrick, 2014)'
_computing_structure_solution 'SHELXL-2014/7 (Sheldrick, 2014)'
_diffrn_ambient_temperature 293(2)
_diffrn_measured_fraction_theta_full 0.998
_diffrn_measured_fraction_theta_max 0.998
_diffrn_measurement_device_type 'Bruker APE-II CCD'
_diffrn_measurement_method '\f and \w scans'
_diffrn_radiation_type MoK\a
_diffrn_radiation_wavelength 0.71073
_diffrn_reflns_av_R_equivalents 0.0848
_diffrn_reflns_av_unetI/netI 0.1876
_diffrn_reflns_Laue_measured_fraction_full 0.998
_diffrn_reflns_Laue_measured_fraction_max 0.998
_diffrn_reflns_limit_h_max 7
_diffrn_reflns_limit_h_min -8
_diffrn_reflns_limit_k_max 10
_diffrn_reflns_limit_k_min -11
_diffrn_reflns_limit_l_max 19
_diffrn_reflns_limit_l_min -25
_diffrn_reflns_number 8358
_diffrn_reflns_point_group_measured_fraction_full 0.998
_diffrn_reflns_point_group_measured_fraction_max 0.998
_diffrn_reflns_theta_full 25.049
_diffrn_reflns_theta_max 25.049
_diffrn_reflns_theta_min 3.270
_diffrn_source 'fine-focus sealed tube'
_exptl_absorpt_coefficient_mu 0.713
_exptl_absorpt_correction_T_max 0.859
_exptl_absorpt_correction_T_min 0.842
_exptl_absorpt_correction_type multi-scan
_exptl_absorpt_process_details SADABS
_exptl_crystal_colour pink
_exptl_crystal_density_diffrn 1.581
_exptl_crystal_description block
_exptl_crystal_F_000 650
_exptl_crystal_size_max 0.250
_exptl_crystal_size_mid 0.240
_exptl_crystal_size_min 0.220
_exptl_transmission_factor_max 0.855
_exptl_transmission_factor_min 0.837
_refine_diff_density_max 0.687
_refine_diff_density_min -0.393
_refine_diff_density_rms 0.100
_refine_ls_extinction_method none
_refine_ls_goodness_of_fit_ref 1.022
_refine_ls_hydrogen_treatment constr
_refine_ls_matrix_type full
_refine_ls_number_parameters 389
_refine_ls_number_reflns 4682
_refine_ls_number_restraints 0
_refine_ls_restrained_S_all 1.022
_refine_ls_R_factor_all 0.1730
_refine_ls_R_factor_gt 0.0868
_refine_ls_shift/su_max 0.000
_refine_ls_shift/su_mean 0.000
_refine_ls_structure_factor_coef Fsqd
_refine_ls_weighting_details 'w=1/[\s^2^(Fo^2^)+(0.0544P)^2^] where P=(Fo^2^+2Fc^2^)/3'
_refine_ls_weighting_scheme calc
_refine_ls_wR_factor_gt 0.1597
_refine_ls_wR_factor_ref 0.2158
_reflns_Friedel_coverage 0.000
_reflns_number_gt 2258
_reflns_number_total 4682
_reflns_threshold_expression 'I > 2\s(I)'
_cod_data_source_file d0dt01261k2.cif
_cod_data_source_block 400-9Co
_cod_depositor_comments 'Adding full bibliography for 7704363--7704371.cif.'
_cod_original_cell_volume 1324.2(3)
_cod_database_code 7704367
_shelx_shelxl_version_number 2014/7
_shelx_space_group_comment
;
The symmetry employed for this shelxl refinement is uniquely defined
by the following loop, which should always be used as a source of
symmetry information in preference to the above space-group names.
They are only intended as comments.
;
_shelx_estimated_absorpt_t_min 0.842
_shelx_estimated_absorpt_t_max 0.859

loop_
_space_group_symop_operation_xyz
'x, y, z'
'-x, -y, -z'

loop_
_atom_site_label
_atom_site_type_symbol
_atom_site_fract_x
_atom_site_fract_y
_atom_site_fract_z
_atom_site_U_iso_or_equiv
_atom_site_adp_type
_atom_site_occupancy
_atom_site_site_symmetry_order
_atom_site_calc_flag
_atom_site_refinement_flags_posn
_atom_site_refinement_flags_adp
_atom_site_refinement_flags_occupancy
_atom_site_disorder_assembly
_atom_site_disorder_group
Co1 Co 0.50330(13) 0.69424(12) 0.66031(5) 0.0372(4) Uani 1 1 d . . . . .
N1 N 0.2881(8) 0.4058(7) 0.9216(3) 0.0422(17) Uani 1 1 d . . . . .
N2 N 0.6299(8) 0.7563(7) 0.5731(3) 0.0357(16) Uani 1 1 d . . . . .
N3 N 0.5947(8) 0.5036(7) 0.6291(3) 0.0326(15) Uani 1 1 d . . . . .
O1 O 0.3947(6) 0.5884(6) 0.7401(2) 0.0402(14) Uani 1 1 d . . . . .
O2 O 0.0744(7) 0.5848(6) 0.7365(2) 0.0475(15) Uani 1 1 d . . . . .
O3 O 0.4371(7) -0.1079(6) 0.6857(2) 0.0501(16) Uani 1 1 d . . . . .
O4 O 0.1389(7) -0.1144(6) 0.6451(2) 0.0444(14) Uani 1 1 d . . . . .
O5 O 0.2116(10) 1.1049(8) 1.1739(3) 0.078(2) Uani 1 1 d . . . . .
O6 O 0.2391(9) 1.2628(8) 1.0962(3) 0.0576(17) Uani 1 1 d . . . . .
H6 H 0.2501 1.3238 1.1256 0.086 Uiso 1 1 calc R U . . .
O7 O 0.7751(6) 0.7817(6) 0.7063(2) 0.0426(14) Uani 1 1 d . . . . .
H1W H 0.8821 0.8047 0.6865 0.051 Uiso 1 1 d R U . . .
H2W H 0.7584 0.7896 0.7442 0.051 Uiso 1 1 d R U . . .
O8 O 0.2058(6) 0.6211(6) 0.6161(2) 0.0406(14) Uani 1 1 d . . . . .
H3W H 0.1638 0.6945 0.6098 0.049 Uiso 1 1 d R U . . .
H4W H 0.1235 0.5575 0.6377 0.049 Uiso 1 1 d R U . . .
O9 O 0.2667(7) 0.4629(6) 0.1874(2) 0.0506(15) Uani 1 1 d . . . . .
H5W H 0.3753 0.4431 0.2080 0.061 Uiso 1 1 d R U . . .
H6W H 0.1645 0.4487 0.2098 0.061 Uiso 1 1 d R U . . .
C1 C 0.2268(11) 0.5758(9) 0.7652(3) 0.0359(19) Uani 1 1 d . . . . .
C2 C 0.2241(9) 0.5488(9) 0.8352(3) 0.0325(18) Uani 1 1 d . . . . .
C3 C 0.2106(9) 0.6629(9) 0.8755(4) 0.0359(19) Uani 1 1 d . . . . .
H3 H 0.1816 0.7479 0.8596 0.043 Uiso 1 1 calc R U . . .
C4 C 0.2396(10) 0.6529(9) 0.9400(4) 0.0355(19) Uani 1 1 d . . . . .
C5 C 0.2798(10) 0.5222(9) 0.9589(4) 0.043(2) Uani 1 1 d . . . . .
H5 H 0.3034 0.5141 1.0017 0.052 Uiso 1 1 calc R U . . .
C6 C 0.2537(10) 0.4161(9) 0.8595(3) 0.0321(18) Uani 1 1 d . . . . .
C7 C 0.2516(10) 0.2873(9) 0.8173(4) 0.0360(19) Uani 1 1 d . . . . .
C8 C 0.3916(11) 0.2045(10) 0.8252(4) 0.047(2) Uani 1 1 d . . . . .
H8A H 0.4805 0.2264 0.8594 0.056 Uiso 1 1 calc R U . . .
C9 C 0.3994(11) 0.0898(9) 0.7823(4) 0.044(2) Uani 1 1 d . . . . .
H9 H 0.4970 0.0391 0.7873 0.052 Uiso 1 1 calc R U . . .
C10 C 0.2635(10) 0.0504(8) 0.7326(4) 0.0349(19) Uani 1 1 d . . . . .
C11 C 0.2815(11) -0.0667(9) 0.6852(4) 0.038(2) Uani 1 1 d . . . . .
C12 C 0.1170(10) 0.1268(9) 0.7276(4) 0.039(2) Uani 1 1 d . . . . .
H12 H 0.0192 0.0984 0.6961 0.047 Uiso 1 1 calc R U . . .
C13 C 0.1149(10) 0.2427(8) 0.7684(4) 0.0362(19) Uani 1 1 d . . . . .
H13 H 0.0177 0.2936 0.7629 0.043 Uiso 1 1 calc R U . . .
C14 C 0.2307(10) 0.7780(9) 0.9846(4) 0.038(2) Uani 1 1 d . . . . .
C15 C 0.1977(10) 0.7499(10) 1.0487(4) 0.047(2) Uani 1 1 d . . . . .
H15 H 0.1770 0.6526 1.0629 0.056 Uiso 1 1 calc R U . . .
C16 C 0.1957(11) 0.8642(10) 1.0906(4) 0.049(2) Uani 1 1 d . . . . .
H16 H 0.1760 0.8440 1.1331 0.058 Uiso 1 1 calc R U . . .
C17 C 0.2224(9) 1.0080(9) 1.0707(4) 0.0353(19) Uani 1 1 d . . . . .
C18 C 0.2214(11) 1.1282(11) 1.1185(4) 0.048(2) Uani 1 1 d . . . . .
C19 C 0.2516(10) 1.0400(10) 1.0071(4) 0.043(2) Uani 1 1 d . . . . .
H19 H 0.2669 1.1368 0.9929 0.051 Uiso 1 1 calc R U . . .
C20 C 0.2572(10) 0.9225(9) 0.9657(4) 0.042(2) Uani 1 1 d . . . . .
H20 H 0.2798 0.9430 0.9234 0.050 Uiso 1 1 calc R U . . .
C21 C 0.6466(11) 0.8908(10) 0.5476(4) 0.051(2) Uani 1 1 d . . . . .
H21 H 0.6042 0.9631 0.5704 0.061 Uiso 1 1 calc R U . . .
C22 C 0.7239(11) 0.9256(11) 0.4890(4) 0.057(3) Uani 1 1 d . . . . .
H22 H 0.7371 1.0208 0.4734 0.068 Uiso 1 1 calc R U . . .
C23 C 0.7819(11) 0.8181(11) 0.4537(4) 0.054(2) Uani 1 1 d . . . . .
H23 H 0.8299 0.8380 0.4134 0.064 Uiso 1 1 calc R U . . .
C24 C 0.7665(10) 0.6806(11) 0.4798(4) 0.049(2) Uani 1 1 d . . . . .
H24 H 0.8040 0.6063 0.4569 0.059 Uiso 1 1 calc R U . . .
C25 C 0.6951(10) 0.6518(10) 0.5404(4) 0.041(2) Uani 1 1 d . . . . .
C26 C 0.6859(9) 0.5134(9) 0.5729(4) 0.0328(18) Uani 1 1 d . . . . .
C27 C 0.7659(10) 0.4035(10) 0.5495(4) 0.047(2) Uani 1 1 d . . . . .
H27 H 0.8245 0.4120 0.5103 0.057 Uiso 1 1 calc R U . . .
C28 C 0.7571(10) 0.2798(10) 0.5858(4) 0.052(2) Uani 1 1 d . . . . .
H28 H 0.8126 0.2048 0.5713 0.063 Uiso 1 1 calc R U . . .
C29 C 0.6667(10) 0.2665(10) 0.6432(4) 0.052(2) Uani 1 1 d . . . . .
H29 H 0.6602 0.1840 0.6682 0.062 Uiso 1 1 calc R U . . .
C30 C 0.5855(10) 0.3825(9) 0.6623(4) 0.041(2) Uani 1 1 d . . . . .
H30 H 0.5212 0.3741 0.7005 0.049 Uiso 1 1 calc R U . . .

loop_
_atom_site_aniso_label
_atom_site_aniso_U_11
_atom_site_aniso_U_22
_atom_site_aniso_U_33
_atom_site_aniso_U_23
_atom_site_aniso_U_13
_atom_site_aniso_U_12
Co1 0.0334(6) 0.0438(8) 0.0367(7) -0.0084(5) 0.0067(4) 0.0145(5)
N1 0.048(4) 0.040(5) 0.044(5) 0.000(4) 0.008(3) 0.020(3)
N2 0.031(3) 0.036(4) 0.037(4) -0.006(3) 0.005(3) 0.004(3)
N3 0.033(3) 0.036(4) 0.028(4) -0.009(3) 0.001(3) 0.010(3)
O1 0.033(3) 0.054(4) 0.037(3) 0.008(3) 0.016(2) 0.015(3)
O2 0.036(3) 0.075(5) 0.038(3) 0.003(3) 0.003(2) 0.025(3)
O3 0.033(3) 0.063(4) 0.059(4) -0.026(3) 0.000(2) 0.022(3)
O4 0.047(3) 0.050(4) 0.040(4) -0.015(3) 0.000(3) 0.020(3)
O5 0.131(6) 0.056(5) 0.042(4) -0.019(4) 0.014(4) 0.015(4)
O6 0.063(4) 0.073(5) 0.040(4) -0.021(4) -0.002(3) 0.024(4)
O7 0.034(3) 0.062(4) 0.030(3) -0.014(3) 0.009(2) 0.009(3)
O8 0.036(3) 0.040(4) 0.045(3) -0.012(3) 0.003(2) 0.010(2)
O9 0.045(3) 0.057(4) 0.051(4) -0.006(3) 0.007(3) 0.016(3)
C1 0.040(4) 0.037(5) 0.033(5) -0.012(4) -0.001(4) 0.013(4)
C2 0.027(4) 0.040(5) 0.034(5) 0.004(4) 0.015(3) 0.013(3)
C3 0.027(4) 0.036(5) 0.046(6) -0.004(4) 0.000(3) 0.012(3)
C4 0.032(4) 0.047(6) 0.031(5) -0.010(4) 0.000(3) 0.017(4)
C5 0.043(5) 0.044(6) 0.044(6) -0.005(4) -0.001(4) 0.015(4)
C6 0.039(4) 0.036(5) 0.024(5) -0.011(4) 0.001(3) 0.016(4)
C7 0.033(4) 0.043(5) 0.036(5) 0.005(4) 0.008(3) 0.015(4)
C8 0.047(5) 0.060(6) 0.039(5) -0.012(5) 0.002(4) 0.025(4)
C9 0.050(5) 0.032(5) 0.055(6) -0.001(4) 0.005(4) 0.022(4)
C10 0.035(4) 0.033(5) 0.039(5) -0.001(4) 0.011(3) 0.012(4)
C11 0.044(5) 0.031(5) 0.041(5) -0.003(4) 0.014(4) 0.014(4)
C12 0.038(4) 0.033(5) 0.048(6) -0.002(4) 0.004(4) 0.013(4)
C13 0.043(4) 0.030(5) 0.041(5) 0.000(4) 0.008(4) 0.019(4)
C14 0.031(4) 0.045(6) 0.038(5) -0.003(4) 0.004(3) 0.009(4)
C15 0.038(4) 0.057(6) 0.050(6) -0.006(5) 0.010(4) 0.020(4)
C16 0.056(5) 0.064(7) 0.029(5) -0.003(5) 0.014(4) 0.022(5)
C17 0.030(4) 0.044(6) 0.034(5) -0.005(4) 0.005(3) 0.012(4)
C18 0.047(5) 0.053(7) 0.044(6) -0.009(5) 0.001(4) 0.012(5)
C19 0.046(5) 0.039(6) 0.047(6) 0.001(4) 0.000(4) 0.017(4)
C20 0.039(4) 0.044(6) 0.040(5) -0.002(4) 0.003(4) 0.009(4)
C21 0.055(5) 0.042(6) 0.058(7) 0.010(5) 0.010(4) 0.015(4)
C22 0.047(5) 0.049(6) 0.077(7) 0.016(5) 0.008(5) 0.018(4)
C23 0.043(5) 0.077(8) 0.044(6) 0.019(5) 0.019(4) 0.021(5)
C24 0.040(5) 0.064(7) 0.044(6) -0.009(5) 0.013(4) 0.014(4)
C25 0.030(4) 0.058(6) 0.035(5) -0.007(4) 0.010(3) 0.015(4)
C26 0.022(4) 0.032(5) 0.041(5) -0.005(4) 0.007(3) 0.001(3)
C27 0.044(5) 0.047(6) 0.053(6) -0.011(5) 0.017(4) 0.015(4)
C28 0.040(5) 0.046(6) 0.070(7) -0.013(5) 0.017(4) 0.010(4)
C29 0.043(5) 0.048(6) 0.067(7) 0.001(5) 0.008(4) 0.017(4)
C30 0.040(4) 0.048(6) 0.035(5) -0.011(4) 0.004(3) 0.015(4)

loop_
_atom_type_symbol
_atom_type_description
_atom_type_scat_dispersion_real
_atom_type_scat_dispersion_imag
_atom_type_scat_source
C C 0.0033 0.0016 'International Tables Vol C Tables 4.2.6.8 and 6.1.1.4'
H H 0.0000 0.0000 'International Tables Vol C Tables 4.2.6.8 and 6.1.1.4'
N N 0.0061 0.0033 'International Tables Vol C Tables 4.2.6.8 and 6.1.1.4'
O O 0.0106 0.0060 'International Tables Vol C Tables 4.2.6.8 and 6.1.1.4'
Co Co 0.3494 0.9721 'International Tables Vol C Tables 4.2.6.8 and 6.1.1.4'

loop_
_geom_angle_atom_site_label_1
_geom_angle_atom_site_label_2
_geom_angle_atom_site_label_3
_geom_angle
_geom_angle_site_symmetry_1
_geom_angle_site_symmetry_3
_geom_angle_publ_flag
O1 Co1 O3 94.2(2) . 1_565 ?
O1 Co1 O7 89.8(2) . . ?
O3 Co1 O7 86.71(19) 1_565 . ?
O1 Co1 N2 166.8(2) . . ?
O3 Co1 N2 99.0(2) 1_565 . ?
O7 Co1 N2 90.9(2) . . ?
O1 Co1 N3 90.7(2) . . ?
O3 Co1 N3 174.4(2) 1_565 . ?
O7 Co1 N3 90.60(19) . . ?
N2 Co1 N3 76.1(2) . . ?
O1 Co1 O8 89.50(19) . . ?
O3 Co1 O8 87.46(18) 1_565 . ?
O7 Co1 O8 174.06(18) . . ?
N2 Co1 O8 91.2(2) . . ?
N3 Co1 O8 95.31(19) . . ?
C5 N1 C6 117.4(7) . . ?
C21 N2 C25 118.8(7) . . ?
C21 N2 Co1 124.1(5) . . ?
C25 N2 Co1 117.0(5) . . ?
C30 N3 C26 117.7(6) . . ?
C30 N3 Co1 125.3(5) . . ?
C26 N3 Co1 116.7(5) . . ?
C1 O1 Co1 129.3(5) . . ?
C11 O3 Co1 133.7(5) . 1_545 ?
C18 O6 H6 109.5 . . ?
Co1 O7 H1W 121.8 . . ?
Co1 O7 H2W 109.5 . . ?
H1W O7 H2W 128.6 . . ?
Co1 O8 H3W 109.4 . . ?
Co1 O8 H4W 113.4 . . ?
H3W O8 H4W 110.1 . . ?
H5W O9 H6W 113.6 . . ?
O2 C1 O1 125.0(7) . . ?
O2 C1 C2 120.5(6) . . ?
O1 C1 C2 114.6(6) . . ?
C3 C2 C6 119.8(7) . . ?
C3 C2 C1 118.4(7) . . ?
C6 C2 C1 121.5(7) . . ?
C2 C3 C4 120.6(7) . . ?
C2 C3 H3 119.7 . . ?
C4 C3 H3 119.7 . . ?
C5 C4 C3 115.2(7) . . ?
C5 C4 C14 123.4(7) . . ?
C3 C4 C14 121.4(7) . . ?
N1 C5 C4 126.4(8) . . ?
N1 C5 H5 116.8 . . ?
C4 C5 H5 116.8 . . ?
N1 C6 C2 120.4(7) . . ?
N1 C6 C7 119.0(7) . . ?
C2 C6 C7 120.6(7) . . ?
C13 C7 C8 116.9(7) . . ?
C13 C7 C6 122.3(6) . . ?
C8 C7 C6 120.9(7) . . ?
C9 C8 C7 120.9(7) . . ?
C9 C8 H8A 119.6 . . ?
C7 C8 H8A 119.6 . . ?
C10 C9 C8 120.8(7) . . ?
C10 C9 H9 119.6 . . ?
C8 C9 H9 119.6 . . ?
C9 C10 C12 117.8(7) . . ?
C9 C10 C11 119.9(6) . . ?
C12 C10 C11 122.3(7) . . ?
O3 C11 O4 124.0(7) . . ?
O3 C11 C10 118.1(7) . . ?
O4 C11 C10 117.8(6) . . ?
C13 C12 C10 121.0(7) . . ?
C13 C12 H12 119.5 . . ?
C10 C12 H12 119.5 . . ?
C12 C13 C7 122.5(7) . . ?
C12 C13 H13 118.8 . . ?
C7 C13 H13 118.8 . . ?
C20 C14 C15 117.7(8) . . ?
C20 C14 C4 122.4(7) . . ?
C15 C14 C4 119.9(8) . . ?
C16 C15 C14 120.7(9) . . ?
C16 C15 H15 119.7 . . ?
C14 C15 H15 119.7 . . ?
C15 C16 C17 120.8(8) . . ?
C15 C16 H16 119.6 . . ?
C17 C16 H16 119.6 . . ?
C16 C17 C19 120.3(8) . . ?
C16 C17 C18 118.4(8) . . ?
C19 C17 C18 121.3(8) . . ?
O5 C18 O6 122.2(9) . . ?
O5 C18 C17 122.2(9) . . ?
O6 C18 C17 115.6(8) . . ?
C20 C19 C17 117.9(8) . . ?
C20 C19 H19 121.1 . . ?
C17 C19 H19 121.1 . . ?
C14 C20 C19 122.7(8) . . ?
C14 C20 H20 118.6 . . ?
C19 C20 H20 118.6 . . ?
N2 C21 C22 122.4(8) . . ?
N2 C21 H21 118.8 . . ?
C22 C21 H21 118.8 . . ?
C21 C22 C23 119.6(9) . . ?
C21 C22 H22 120.2 . . ?
C23 C22 H22 120.2 . . ?
C24 C23 C22 118.1(8) . . ?
C24 C23 H23 121.0 . . ?
C22 C23 H23 121.0 . . ?
C23 C24 C25 120.6(8) . . ?
C23 C24 H24 119.7 . . ?
C25 C24 H24 119.7 . . ?
N2 C25 C24 120.3(8) . . ?
N2 C25 C26 115.6(7) . . ?
C24 C25 C26 124.1(7) . . ?
N3 C26 C27 122.8(8) . . ?
N3 C26 C25 114.2(6) . . ?
C27 C26 C25 123.0(7) . . ?
C26 C27 C28 118.1(8) . . ?
C26 C27 H27 120.9 . . ?
C28 C27 H27 120.9 . . ?
C29 C28 C27 120.6(8) . . ?
C29 C28 H28 119.7 . . ?
C27 C28 H28 119.7 . . ?
C28 C29 C30 117.0(8) . . ?
C28 C29 H29 121.5 . . ?
C30 C29 H29 121.5 . . ?
N3 C30 C29 123.7(7) . . ?
N3 C30 H30 118.2 . . ?
C29 C30 H30 118.2 . . ?

loop_
_geom_bond_atom_site_label_1
_geom_bond_atom_site_label_2
_geom_bond_distance
_geom_bond_site_symmetry_2
_geom_bond_publ_flag
Co1 O1 2.034(5) . ?
Co1 O3 2.064(5) 1_565 ?
Co1 O7 2.076(4) . ?
Co1 N2 2.095(6) . ?
Co1 N3 2.124(6) . ?
Co1 O8 2.197(4) . ?
N1 C5 1.336(9) . ?
N1 C6 1.346(8) . ?
N2 C21 1.344(10) . ?
N2 C25 1.355(9) . ?
N3 C30 1.324(9) . ?
N3 C26 1.358(8) . ?
O1 C1 1.277(7) . ?
O2 C1 1.240(7) . ?
O3 C11 1.244(7) . ?
O3 Co1 2.064(5) 1_545 ?
O4 C11 1.279(8) . ?
O5 C18 1.199(10) . ?
O6 C18 1.316(10) . ?
O6 H6 0.8200 . ?
O7 H1W 0.8450 . ?
O7 H2W 0.8200 . ?
O8 H3W 0.8200 . ?
O8 H4W 0.8544 . ?
O9 H5W 0.9309 . ?
O9 H6W 0.8499 . ?
C1 C2 1.514(10) . ?
C2 C3 1.367(10) . ?
C2 C6 1.404(10) . ?
C3 C4 1.390(9) . ?
C3 H3 0.9300 . ?
C4 C5 1.377(10) . ?
C4 C14 1.493(10) . ?
C5 H5 0.9300 . ?
C6 C7 1.470(10) . ?
C7 C13 1.379(10) . ?
C7 C8 1.403(9) . ?
C8 C9 1.394(10) . ?
C8 H8A 0.9300 . ?
C9 C10 1.385(10) . ?
C9 H9 0.9300 . ?
C10 C12 1.394(9) . ?
C10 C11 1.492(10) . ?
C12 C13 1.366(9) . ?
C12 H12 0.9300 . ?
C13 H13 0.9300 . ?
C14 C20 1.369(10) . ?
C14 C15 1.403(10) . ?
C15 C16 1.370(10) . ?
C15 H15 0.9300 . ?
C16 C17 1.369(11) . ?
C16 H16 0.9300 . ?
C17 C19 1.397(10) . ?
C17 C18 1.490(11) . ?
C19 C20 1.392(10) . ?
C19 H19 0.9300 . ?
C20 H20 0.9300 . ?
C21 C22 1.377(11) . ?
C21 H21 0.9300 . ?
C22 C23 1.381(11) . ?
C22 H22 0.9300 . ?
C23 C24 1.376(11) . ?
C23 H23 0.9300 . ?
C24 C25 1.394(10) . ?
C24 H24 0.9300 . ?
C25 C26 1.454(11) . ?
C26 C27 1.372(9) . ?
C27 C28 1.380(11) . ?
C27 H27 0.9300 . ?
C28 C29 1.378(11) . ?
C28 H28 0.9300 . ?
C29 C30 1.395(10) . ?
C29 H29 0.9300 . ?
C30 H30 0.9300 . ?

loop_
_geom_hbond_atom_site_label_D
_geom_hbond_atom_site_label_H
_geom_hbond_atom_site_label_A
_geom_hbond_distance_DH
_geom_hbond_distance_HA
_geom_hbond_distance_DA
_geom_hbond_angle_DHA
_geom_hbond_site_symmetry_A
C30 H30 O1 0.93 2.51 3.070(9) 119.0 .
C24 H24 O8 0.93 2.57 3.466(10) 162.3 2_666
O9 H6W O2 0.85 2.00 2.851(7) 179.4 2_566
O9 H5W O1 0.93 2.02 2.949(7) 174.5 2_666
O8 H4W O2 0.85 2.15 2.731(7) 124.7 .
O8 H3W O4 0.82 1.95 2.669(7) 145.2 1_565
O7 H2W O5 0.82 1.96 2.722(8) 155.1 2_677
O7 H1W O4 0.84 1.99 2.826(7) 172.5 1_665
O6 H6 O9 0.82 1.80 2.617(7) 176.8 1_566
O6 H6 O9 0.82 1.80 2.617(7) 176.8 1_566
O7 H1W O4 0.84 1.99 2.826(7) 172.5 1_665
O7 H2W O5 0.82 1.96 2.722(8) 155.1 2_677
O8 H3W O4 0.82 1.95 2.669(7) 145.2 1_565
O8 H4W O2 0.85 2.15 2.731(7) 124.7 .
O9 H5W O1 0.93 2.02 2.949(7) 174.5 2_666
O9 H6W O2 0.85 2.00 2.851(7) 179.4 2_566
C24 H24 O8 0.93 2.57 3.466(10) 162.3 2_666
C30 H30 O1 0.93 2.51 3.070(9) 119.0 .
O6 H6 O9 0.82 1.80 2.617(7) 176.8 1_566
O7 H1W O4 0.84 1.99 2.826(7) 172.5 1_665
O7 H2W O5 0.82 1.96 2.722(8) 155.1 2_677
O8 H3W O4 0.82 1.95 2.669(7) 145.2 1_565
O8 H4W O2 0.85 2.15 2.731(7) 124.7 .
O9 H5W O1 0.93 2.02 2.949(7) 174.5 2_666
O9 H6W O2 0.85 2.00 2.851(7) 179.4 2_566
C24 H24 O8 0.93 2.57 3.466(10) 162.3 2_666
C30 H30 O1 0.93 2.51 3.070(9) 119.0 .

loop_
_geom_torsion_atom_site_label_1
_geom_torsion_atom_site_label_2
_geom_torsion_atom_site_label_3
_geom_torsion_atom_site_label_4
_geom_torsion
_geom_torsion_site_symmetry_1
_geom_torsion_site_symmetry_2
_geom_torsion_site_symmetry_3
_geom_torsion_site_symmetry_4
_geom_torsion_publ_flag
Co1 O1 C1 O2 23.8(11) . . . . ?
Co1 O1 C1 C2 -155.8(5) . . . . ?
O2 C1 C2 C3 -71.7(10) . . . . ?
O1 C1 C2 C3 107.9(7) . . . . ?
O2 C1 C2 C6 114.4(8) . . . . ?
O1 C1 C2 C6 -66.0(10) . . . . ?
C6 C2 C3 C4 4.5(10) . . . . ?
C1 C2 C3 C4 -169.5(6) . . . . ?
C2 C3 C4 C5 -0.6(10) . . . . ?
C2 C3 C4 C14 178.4(6) . . . . ?
C6 N1 C5 C4 -0.1(12) . . . . ?
C3 C4 C5 N1 -1.7(12) . . . . ?
C14 C4 C5 N1 179.3(7) . . . . ?
C5 N1 C6 C2 4.3(10) . . . . ?
C5 N1 C6 C7 -176.9(6) . . . . ?
C3 C2 C6 N1 -6.5(11) . . . . ?
C1 C2 C6 N1 167.4(6) . . . . ?
C3 C2 C6 C7 174.7(6) . . . . ?
C1 C2 C6 C7 -11.4(10) . . . . ?
N1 C6 C7 C13 139.4(7) . . . . ?
C2 C6 C7 C13 -41.8(11) . . . . ?
N1 C6 C7 C8 -41.2(10) . . . . ?
C2 C6 C7 C8 137.6(8) . . . . ?
C13 C7 C8 C9 4.5(12) . . . . ?
C6 C7 C8 C9 -175.0(7) . . . . ?
C7 C8 C9 C10 -2.9(12) . . . . ?
C8 C9 C10 C12 -1.4(12) . . . . ?
C8 C9 C10 C11 176.5(7) . . . . ?
Co1 O3 C11 O4 -31.3(12) 1_545 . . . ?
Co1 O3 C11 C10 151.5(6) 1_545 . . . ?
C9 C10 C11 O3 -11.9(11) . . . . ?
C12 C10 C11 O3 165.9(7) . . . . ?
C9 C10 C11 O4 170.7(7) . . . . ?
C12 C10 C11 O4 -11.5(11) . . . . ?
C9 C10 C12 C13 3.9(11) . . . . ?
C11 C10 C12 C13 -174.0(7) . . . . ?
C10 C12 C13 C7 -2.2(12) . . . . ?
C8 C7 C13 C12 -2.0(12) . . . . ?
C6 C7 C13 C12 177.4(7) . . . . ?
C5 C4 C14 C20 157.5(7) . . . . ?
C3 C4 C14 C20 -21.4(10) . . . . ?
C5 C4 C14 C15 -21.3(11) . . . . ?
C3 C4 C14 C15 159.8(7) . . . . ?
C20 C14 C15 C16 -1.1(11) . . . . ?
C4 C14 C15 C16 177.8(6) . . . . ?
C14 C15 C16 C17 1.1(11) . . . . ?
C15 C16 C17 C19 0.2(11) . . . . ?
C15 C16 C17 C18 -179.2(6) . . . . ?
C16 C17 C18 O5 5.2(12) . . . . ?
C19 C17 C18 O5 -174.2(7) . . . . ?
C16 C17 C18 O6 -177.2(7) . . . . ?
C19 C17 C18 O6 3.5(10) . . . . ?
C16 C17 C19 C20 -1.5(10) . . . . ?
C18 C17 C19 C20 177.9(6) . . . . ?
C15 C14 C20 C19 -0.3(11) . . . . ?
C4 C14 C20 C19 -179.1(6) . . . . ?
C17 C19 C20 C14 1.6(11) . . . . ?
C25 N2 C21 C22 1.3(12) . . . . ?
Co1 N2 C21 C22 -177.5(6) . . . . ?
N2 C21 C22 C23 2.0(13) . . . . ?
C21 C22 C23 C24 -2.4(12) . . . . ?
C22 C23 C24 C25 -0.3(12) . . . . ?
C21 N2 C25 C24 -4.0(10) . . . . ?
Co1 N2 C25 C24 174.8(5) . . . . ?
C21 N2 C25 C26 175.6(6) . . . . ?
Co1 N2 C25 C26 -5.6(8) . . . . ?
C23 C24 C25 N2 3.5(11) . . . . ?
C23 C24 C25 C26 -176.0(7) . . . . ?
C30 N3 C26 C27 0.5(10) . . . . ?
Co1 N3 C26 C27 174.8(6) . . . . ?
C30 N3 C26 C25 -178.2(6) . . . . ?
Co1 N3 C26 C25 -3.9(8) . . . . ?
N2 C25 C26 N3 6.2(9) . . . . ?
C24 C25 C26 N3 -174.3(7) . . . . ?
N2 C25 C26 C27 -172.5(7) . . . . ?
C24 C25 C26 C27 7.0(12) . . . . ?
N3 C26 C27 C28 -1.7(11) . . . . ?
C25 C26 C27 C28 176.9(7) . . . . ?
C26 C27 C28 C29 1.2(12) . . . . ?
C27 C28 C29 C30 0.2(12) . . . . ?
C26 N3 C30 C29 1.1(11) . . . . ?
Co1 N3 C30 C29 -172.6(5) . . . . ?
C28 C29 C30 N3 -1.5(12) . . . . ?
